data_4131891
loop_
_publ_author_name
'Liao, Wei-Qiang'
'Tang, Yuan-Yuan'
'Li, Peng-Fei'
'You, Yu-Meng'
'Xiong, Ren-Gen'

_publ_section_title
;
 Competitive Halogen Bond in the Molecular Ferroelectric with Large
 Piezoelectric Response.
;
_journal_issue 11
_journal_name_full 'Journal of the American Chemical Society'
_journal_page_first 3975
_journal_page_last 3980
_journal_paper_doi 10.1021/jacs.7b12524
_journal_volume 140
_journal_year 2018
_chemical_formula_sum 'C8 H12 Br6 Cd N2'
_chemical_formula_weight 728.06
_space_group_crystal_system orthorhombic
_space_group_IT_number 62
_space_group_name_Hall '-P 2ac 2n'
_space_group_name_H-M_alt 'P n m a'
_atom_sites_solution_hydrogens difmap
_audit_creation_method SHELXL-2014/7
_cell_angle_alpha 90
_cell_angle_beta 90
_cell_angle_gamma 90
_cell_formula_units_Z 4
_cell_length_a 12.783(12)
_cell_length_b 9.491(9)
_cell_length_c 17.670(17)
_cell_measurement_reflns_used 3864
_cell_measurement_temperature 333(2)
_cell_measurement_theta_max 27.4083
_cell_measurement_theta_min 1.5931
_cell_volume 2144(4)
_computing_structure_refinement 'SHELXL-2014/7 (Sheldrick, 2014)'
_diffrn_ambient_temperature 333(2)
_diffrn_measured_fraction_theta_full 0.994
_diffrn_measured_fraction_theta_max 0.994
_diffrn_measurement_device_type 'Rigaku saturn 724'
_diffrn_radiation_type MoK\a
_diffrn_radiation_wavelength 0.71073
_diffrn_reflns_av_R_equivalents 0.1027
_diffrn_reflns_av_unetI/netI 0.0665
_diffrn_reflns_Laue_measured_fraction_full 0.994
_diffrn_reflns_Laue_measured_fraction_max 0.994
_diffrn_reflns_limit_h_max 15
_diffrn_reflns_limit_h_min -15
_diffrn_reflns_limit_k_max 5
_diffrn_reflns_limit_k_min -11
_diffrn_reflns_limit_l_max 20
_diffrn_reflns_limit_l_min -15
_diffrn_reflns_number 12584
_diffrn_reflns_point_group_measured_fraction_full 0.994
_diffrn_reflns_point_group_measured_fraction_max 0.994
_diffrn_reflns_theta_full 24.990
_diffrn_reflns_theta_max 24.990
_diffrn_reflns_theta_min 1.966
_exptl_absorpt_coefficient_mu 12.188
_exptl_absorpt_correction_T_max 1.0000
_exptl_absorpt_correction_T_min 0.3780
_exptl_absorpt_correction_type multi-scan
_exptl_crystal_colour colorless
_exptl_crystal_density_diffrn 2.256
_exptl_crystal_description block
_exptl_crystal_F_000 1328
_exptl_crystal_size_max 0.380
_exptl_crystal_size_mid 0.280
_exptl_crystal_size_min 0.200
_refine_diff_density_max 2.319
_refine_diff_density_min -1.395
_refine_diff_density_rms 0.331
_refine_ls_extinction_method none
_refine_ls_goodness_of_fit_ref 1.944
_refine_ls_hydrogen_treatment constr
_refine_ls_matrix_type full
_refine_ls_number_parameters 97
_refine_ls_number_reflns 1990
_refine_ls_number_restraints 54
_refine_ls_restrained_S_all 1.929
_refine_ls_R_factor_all 0.3372
_refine_ls_R_factor_gt 0.2697
_refine_ls_shift/su_max 0.159
_refine_ls_shift/su_mean 0.022
_refine_ls_structure_factor_coef Fsqd
_refine_ls_weighting_details 'w=1/[\s^2^(Fo^2^)+(0.2000P)^2^] where P=(Fo^2^+2Fc^2^)/3'
_refine_ls_weighting_scheme calc
_refine_ls_wR_factor_gt 0.5764
_refine_ls_wR_factor_ref 0.6013
_reflns_Friedel_coverage 0.000
_reflns_number_gt 1253
_reflns_number_total 1990
_reflns_threshold_expression 'I > 2\s(I)'
_cod_data_source_file ja7b12524_si_006.cif
_cod_data_source_block Pnma
_cod_depositor_comments
;
The following automatic conversions were performed:

data item '_exptl_absorpt_correction_type' value 'Multi-scan' was
changed to 'multi-scan' in accordance with the
/home/saulius/struct/COD-crude-data/automatic-downloads/DataCite-retrospective/ACS/depositions/lib/dictionaries/cif_core.dic
dictionary named 'cif_core.dic' version 2.4.2 last updated on
2011-04-26.

Automatic conversion script
Id: cif_fix_values 6909 2019-04-08 15:41:33Z antanas 
;
_cod_database_code 4131891
_shelx_shelxl_version_number 2014/7
_shelx_space_group_comment
;
The symmetry employed for this shelxl refinement is uniquely defined
by the following loop, which should always be used as a source of
symmetry information in preference to the above space-group names.
They are only intended as comments.
;

loop_
_space_group_symop_operation_xyz
'x, y, z'
'-x+1/2, -y, z+1/2'
'x+1/2, -y+1/2, -z+1/2'
'-x, y+1/2, -z'
'-x, -y, -z'
'x-1/2, y, -z-1/2'
'-x-1/2, y-1/2, z-1/2'
'x, -y-1/2, z'

loop_
_atom_site_label
_atom_site_type_symbol
_atom_site_fract_x
_atom_site_fract_y
_atom_site_fract_z
_atom_site_U_iso_or_equiv
_atom_site_adp_type
_atom_site_occupancy
_atom_site_site_symmetry_order
_atom_site_calc_flag
_atom_site_refinement_flags_posn
_atom_site_refinement_flags_adp
_atom_site_refinement_flags_occupancy
Cd1 Cd 0.7269(3) 0.7500 0.1070(2) 0.105(2) Uani 1 2 d S T P
Br1 Br 0.7876(9) 0.7500 -0.0290(5) 0.273(8) Uani 1 2 d S T P
Br2 Br 0.8040(6) 0.5397(9) 0.1781(6) 0.261(5) Uani 1 1 d . . .
Br3 Br 0.5271(5) 0.7500 0.1235(5) 0.173(4) Uani 1 2 d S T P
Br4 Br 0.1043(12) 0.2500 0.2041(6) 0.250(6) Uani 1 2 d S T P
N2 N 0.871(2) 0.2500 -0.107(2) 0.130(11) Uani 1 2 d DS TU P
N1 N -0.007(3) 0.2500 0.341(2) 0.17(2) Uani 1 2 d DS T P
C4 C 0.914(4) 0.2500 -0.029(3) 0.18(3) Uani 1 2 d DS TU P
H4A H 0.9062 0.3453 -0.0119 0.216 Uiso 0.5 1 d R U P
C5 C 0.755(2) 0.2500 -0.097(3) 0.129(11) Uani 1 2 d DS TU P
C6 C 0.896(4) 0.108(4) -0.138(3) 0.26(3) Uani 1 1 d D U .
C1 C 0.102(3) 0.2500 0.309(4) 0.22(4) Uani 1 2 d DS TU P
H1A H 0.1380 0.3317 0.3270 0.266 Uiso 0.5 1 d R U P
H1B H 0.1380 0.1683 0.3270 0.266 Uiso 0.5 1 d R U P
C3 C 0.013(6) 0.2500 0.425(2) 0.34(7) Uani 1 2 d DS TU P
H3A H -0.0530 0.2500 0.4516 0.516 Uiso 1 2 d R U P
H3B H 0.0518 0.1674 0.4392 0.516 Uiso 0.5 1 d R U P
H3C H 0.0518 0.3326 0.4392 0.516 Uiso 0.5 1 d R U P
C2 C -0.048(4) 0.393(3) 0.325(2) 0.19(2) Uani 1 1 d D U .
H2A H -0.0628 0.4020 0.2724 0.280 Uiso 1 1 d R U .
H2B H -0.1117 0.4069 0.3537 0.280 Uiso 1 1 d R U .
H2C H 0.0023 0.4623 0.3402 0.280 Uiso 1 1 d R U .
Br5 Br 0.8802(14) 0.1541(18) 0.0459(9) 0.235(7) Uani 0.5 1 d . . P

loop_
_atom_site_aniso_label
_atom_site_aniso_U_11
_atom_site_aniso_U_22
_atom_site_aniso_U_33
_atom_site_aniso_U_23
_atom_site_aniso_U_13
_atom_site_aniso_U_12
Cd1 0.074(2) 0.116(3) 0.125(3) 0.000 -0.005(2) 0.000
Br1 0.158(8) 0.53(3) 0.136(7) 0.000 0.009(6) 0.000
Br2 0.143(5) 0.273(9) 0.369(11) 0.158(8) -0.030(6) 0.019(5)
Br3 0.077(4) 0.208(8) 0.234(8) 0.000 0.001(4) 0.000
Br4 0.303(16) 0.267(12) 0.178(9) 0.000 0.046(8) 0.000
N2 0.083(17) 0.16(2) 0.14(2) 0.000 -0.022(18) 0.000
N1 0.09(3) 0.24(7) 0.17(4) 0.000 0.08(3) 0.000
C4 0.18(3) 0.18(3) 0.19(3) 0.000 0.008(19) 0.000
C5 0.082(17) 0.16(2) 0.14(2) 0.000 -0.022(18) 0.000
C6 0.25(5) 0.27(5) 0.25(4) -0.01(3) -0.01(3) 0.04(4)
C1 0.22(4) 0.23(4) 0.21(4) 0.000 0.00(2) 0.000
C3 0.34(8) 0.36(8) 0.33(8) 0.000 0.00(4) 0.000
C2 0.23(4) 0.14(3) 0.19(3) 0.03(3) 0.03(3) 0.06(3)
Br5 0.225(16) 0.260(16) 0.221(14) 0.014(11) 0.032(10) 0.030(12)

loop_
_atom_type_symbol
_atom_type_description
_atom_type_scat_dispersion_real
_atom_type_scat_dispersion_imag
_atom_type_scat_source
C C 0.0033 0.0016 'International Tables Vol C Tables 4.2.6.8 and 6.1.1.4'
H H 0.0000 0.0000 'International Tables Vol C Tables 4.2.6.8 and 6.1.1.4'
Br Br -0.2901 2.4595 'International Tables Vol C Tables 4.2.6.8 and 6.1.1.4'
Cd Cd -0.8075 1.2024 'International Tables Vol C Tables 4.2.6.8 and 6.1.1.4'
N N 0.0061 0.0033 'International Tables Vol C Tables 4.2.6.8 and 6.1.1.4'

loop_
_geom_angle_atom_site_label_1
_geom_angle_atom_site_label_2
_geom_angle_atom_site_label_3
_geom_angle
_geom_angle_site_symmetry_1
_geom_angle_site_symmetry_3
Br1 Cd1 Br2 110.5(3) . 8_575
Br1 Cd1 Br2 110.5(3) . .
Br2 Cd1 Br2 102.6(5) 8_575 .
Br1 Cd1 Br3 114.4(4) . .
Br2 Cd1 Br3 109.1(2) 8_575 .
Br2 Cd1 Br3 109.1(2) . .
C6 N2 C6 130(5) 8_565 .
C6 N2 C4 104.9(17) 8_565 .
C6 N2 C4 104.9(17) . .
C6 N2 C5 105.1(17) 8_565 .
C6 N2 C5 105.1(17) . .
C4 N2 C5 104.8(18) . .
C2 N1 C2 132(4) 8_565 .
C2 N1 C1 105.0(15) 8_565 .
C2 N1 C1 105.0(15) . .
C2 N1 C3 104.1(16) 8_565 .
C2 N1 C3 104.1(16) . .
C1 N1 C3 102.8(17) . .
N2 C4 Br5 130(2) . .
N2 C4 Br5 130(2) . 8_565
Br5 C4 Br5 66(3) . 8_565
N2 C4 H4A 104.8 . .
Br5 C4 H4A 103.5 . .
Br5 C4 H4A 37.4 8_565 .
N1 C1 Br4 113(4) . .
N1 C1 H1A 108.6 . .
Br4 C1 H1A 109.2 . .
N1 C1 H1B 108.6 . .
Br4 C1 H1B 109.2 . .
H1A C1 H1B 107.7 . .
N1 C3 H3A 109.2 . .
N1 C3 H3B 109.6 . .
H3A C3 H3B 109.5 . .
N1 C3 H3C 109.6 . .
H3A C3 H3C 109.5 . .
H3B C3 H3C 109.5 . .
N1 C2 H2A 109.5 . .
N1 C2 H2B 109.3 . .
H2A C2 H2B 109.5 . .
N1 C2 H2C 109.6 . .
H2A C2 H2C 109.5 . .
H2B C2 H2C 109.5 . .
C4 Br5 Br5 56.9(13) . 8_565

loop_
_geom_bond_atom_site_label_1
_geom_bond_atom_site_label_2
_geom_bond_distance
_geom_bond_site_symmetry_2
Cd1 Br1 2.524(10) .
Cd1 Br2 2.556(7) 8_575
Cd1 Br2 2.556(7) .
Cd1 Br3 2.572(8) .
Br4 C1 1.85(7) .
N2 C6 1.490(19) 8_565
N2 C6 1.490(19) .
N2 C4 1.487(19) .
N2 C5 1.492(19) .
N1 C2 1.483(17) 8_565
N1 C2 1.483(17) .
N1 C1 1.501(19) .
N1 C3 1.51(2) .
C4 Br5 1.67(5) .
C4 Br5 1.67(5) 8_565
C4 H4A 0.9601 .
C1 H1A 0.9600 .
C1 H1B 0.9600 .
C3 H3A 0.9601 .
C3 H3B 0.9600 .
C3 H3C 0.9600 .
C2 H2A 0.9600 .
C2 H2B 0.9600 .
C2 H2C 0.9600 .
Br5 Br5 1.82(3) 8_565

loop_
_geom_torsion_atom_site_label_1
_geom_torsion_atom_site_label_2
_geom_torsion_atom_site_label_3
_geom_torsion_atom_site_label_4
_geom_torsion
_geom_torsion_site_symmetry_1
_geom_torsion_site_symmetry_4
C6 N2 C4 Br5 156(4) 8_565 .
C6 N2 C4 Br5 -65(4) . .
C5 N2 C4 Br5 45(3) . .
C6 N2 C4 Br5 65(4) 8_565 8_565
C6 N2 C4 Br5 -156(4) . 8_565
C5 N2 C4 Br5 -45(3) . 8_565
C2 N1 C1 Br4 71(2) 8_565 .
C2 N1 C1 Br4 -71(2) . .
C3 N1 C1 Br4 180.000(6) . .
N2 C4 Br5 Br5 -123(4) . 8_565
